data_1503682
loop_
_publ_author_name
'Hopp, D. Craig'
'Rhea, Joshua'
'Jacobsen, Daniel'
'Romari, Khadidja'
'Smith, Chris'
'Rabenstein, John'
'Irigoyen, Macarena'
'Clarke, Midori'
'Francis, Linda'
'Luche, Michele'
'Carr, Grant J.'
'Mocek, Ulla'

_publ_section_title
;
 Neopyrrolomycins with broad spectrum antibacterial activity.
;
_journal_issue 2
_journal_name_full 'Journal of natural products'
_journal_page_first 276
_journal_page_last 279
_journal_paper_doi 10.1021/np800632f
_journal_volume 72
_journal_year 2009
_chemical_formula_sum 'C10 H3 Cl6 N O'
_chemical_formula_weight 365.83
_chemical_name_systematic
; 
 ? 
;
_space_group_IT_number 4
_symmetry_cell_setting monoclinic
_symmetry_space_group_name_Hall 'P 2yb'
_symmetry_space_group_name_H-M 'P 1 21 1'
_atom_sites_solution_hydrogens difmap
_atom_sites_solution_primary direct
_atom_sites_solution_secondary difmap
_audit_creation_method SHELXL-97
_cell_angle_alpha 90.00
_cell_angle_beta 99.24(2)
_cell_angle_gamma 90.00
_cell_formula_units_Z 2
_cell_length_a 8.7400(19)
_cell_length_b 7.758(4)
_cell_length_c 9.939(4)
_cell_measurement_temperature 193(2)
_cell_volume 665.2(5)
_computing_cell_refinement 'SMART (BRUKER, V5.625, 2001)'
_computing_data_collection 'ASTRO (BRUKER, V5.007, 1997)'
_computing_data_reduction 'SAINT (BRUKER, V6.22, 2001)'
_computing_molecular_graphics 'SHELXTL (BRUKER, 2006, V6.14)'
_computing_publication_material 'XCIF (Sheldrick and BRUKER, 2001, V6.12)'
_computing_structure_refinement 'SHELXL-97 (Sheldrick, 1997)'
_computing_structure_solution 'SHELXS-97 (Sheldrick, 1990)'
_diffrn_ambient_temperature 193(2)
_diffrn_measured_fraction_theta_full 1.000
_diffrn_measured_fraction_theta_max 0.995
_diffrn_measurement_device_type 'Bruker CCD'
_diffrn_measurement_method '\w, 0.3 deg'
_diffrn_radiation_monochromator graphite
_diffrn_radiation_source 'fine-focus sealed tube'
_diffrn_radiation_type MoK\a
_diffrn_radiation_wavelength 0.71073
_diffrn_reflns_av_R_equivalents 0.0391
_diffrn_reflns_av_sigmaI/netI 0.0563
_diffrn_reflns_limit_h_max 11
_diffrn_reflns_limit_h_min -11
_diffrn_reflns_limit_k_max 10
_diffrn_reflns_limit_k_min -9
_diffrn_reflns_limit_l_max 13
_diffrn_reflns_limit_l_min -13
_diffrn_reflns_number 6654
_diffrn_reflns_theta_full 25.00
_diffrn_reflns_theta_max 27.93
_diffrn_reflns_theta_min 2.08
_diffrn_standards_decay_% 0
_diffrn_standards_interval_count 0
_diffrn_standards_number 0
_exptl_absorpt_coefficient_mu 1.274
_exptl_absorpt_correction_T_max 0.9161
_exptl_absorpt_correction_T_min 0.8726
_exptl_absorpt_correction_type multi-scan
_exptl_absorpt_process_details SADABS
_exptl_crystal_colour colourless
_exptl_crystal_density_diffrn 1.827
_exptl_crystal_density_method 'not measured'
_exptl_crystal_description chunk
_exptl_crystal_F_000 360
_exptl_crystal_size_max 0.11
_exptl_crystal_size_mid 0.11
_exptl_crystal_size_min 0.07
_refine_diff_density_max 0.259
_refine_diff_density_min -0.249
_refine_diff_density_rms 0.058
_refine_ls_abs_structure_details 'Flack H D (1983), Acta Cryst. A39, 876-881'
_refine_ls_abs_structure_Flack 0.07(9)
_refine_ls_extinction_method none
_refine_ls_goodness_of_fit_ref 1.015
_refine_ls_hydrogen_treatment refall
_refine_ls_matrix_type full
_refine_ls_number_parameters 175
_refine_ls_number_reflns 2999
_refine_ls_number_restraints 1
_refine_ls_restrained_S_all 1.015
_refine_ls_R_factor_all 0.0628
_refine_ls_R_factor_gt 0.0404
_refine_ls_shift/su_max 0.000
_refine_ls_shift/su_mean 0.000
_refine_ls_structure_factor_coef Fsqd
_refine_ls_weighting_details 'calc w=1/[\s^2^(Fo^2^)+(0.0333P)^2^+0.0561P] where P=(Fo^2^+2Fc^2^)/3'
_refine_ls_weighting_scheme calc
_refine_ls_wR_factor_gt 0.0785
_refine_ls_wR_factor_ref 0.0875
_reflns_number_gt 2253
_reflns_number_total 2999
_reflns_threshold_expression >2sigma(I)
_cod_data_source_file np800632f_si_001.cif
_cod_data_source_block amri407m
_cod_depositor_comments
;
The following automatic conversions were performed:

'_symmetry_cell_setting' value 'Monoclinic' changed to 'monoclinic'
according to /home/saulius/struct/CIF-dictionaries/cif_core.dic
dictionary named 'cif_core.dic' version 2.4.2 from
2011-04-26.

'_exptl_absorpt_correction_type' value 'MULTI-Scan'
changed to 'multi-scan' according to
/home/saulius/struct/CIF-dictionaries/cif_core.dic dictionary named
'cif_core.dic' version 2.4.2 from 2011-04-26.

Automatic conversion script
Id: cif_fix_values 1715 2011-07-08 13:25:40Z adriana 
;
_cod_original_cell_volume 665.2(4)
_cod_original_sg_symbol_H-M P2(1)
_cod_database_code 1503682

loop_
_symmetry_equiv_pos_as_xyz
'x, y, z'
'-x, y+1/2, -z'

loop_
_atom_site_label
_atom_site_type_symbol
_atom_site_fract_x
_atom_site_fract_y
_atom_site_fract_z
_atom_site_U_iso_or_equiv
_atom_site_adp_type
_atom_site_occupancy
_atom_site_symmetry_multiplicity
_atom_site_calc_flag
Cl1 Cl 1.19087(9) 0.2154(2) 0.40970(10) 0.0729(4) Uani 1 1 d
Cl2 Cl 0.99573(11) 0.2210(2) 0.67976(9) 0.0626(4) Uani 1 1 d
Cl3 Cl 0.60980(10) 0.1781(2) 0.54720(9) 0.0702(5) Uani 1 1 d
Cl4 Cl 0.13006(10) 0.0250(2) 0.00496(11) 0.0674(4) Uani 1 1 d
Cl5 Cl 0.24261(13) 0.40791(18) 0.04995(13) 0.0694(4) Uani 1 1 d
Cl6 Cl 0.57200(13) 0.47649(13) 0.21702(11) 0.0498(3) Uani 1 1 d
O1 O 0.6328(3) -0.1677(4) 0.2702(3) 0.0484(8) Uani 1 1 d
H1A H 0.716(7) -0.108(7) 0.310(5) 0.092(19) Uiso 1 1 d
N1 N 0.7446(3) 0.1672(4) 0.3250(3) 0.0336(7) Uani 1 1 d
C1 C 0.8883(4) 0.1781(6) 0.2867(4) 0.0421(10) Uani 1 1 d
H1 H 0.895(3) 0.186(4) 0.192(3) 0.026(8) Uiso 1 1 d
C2 C 0.9945(3) 0.1992(6) 0.4006(3) 0.0378(9) Uani 1 1 d
C3 C 0.9166(3) 0.2021(6) 0.5132(3) 0.0369(9) Uani 1 1 d
C4 C 0.7622(3) 0.1834(5) 0.4635(3) 0.0371(9) Uani 1 1 d
C5 C 0.5986(3) 0.1364(5) 0.2402(3) 0.0308(8) Uani 1 1 d
C6 C 0.5485(4) -0.0316(6) 0.2189(4) 0.0351(8) Uani 1 1 d
C7 C 0.4026(4) -0.0642(6) 0.1435(4) 0.0407(10) Uani 1 1 d
H7 H 0.348(4) -0.165(5) 0.125(3) 0.030(10) Uiso 1 1 d
C8 C 0.3131(4) 0.0705(6) 0.0943(4) 0.0416(10) Uani 1 1 d
C9 C 0.3608(4) 0.2380(7) 0.1116(4) 0.0400(9) Uani 1 1 d
C10 C 0.5075(4) 0.2718(5) 0.1876(3) 0.0358(9) Uani 1 1 d

loop_
_atom_site_aniso_label
_atom_site_aniso_U_11
_atom_site_aniso_U_22
_atom_site_aniso_U_33
_atom_site_aniso_U_23
_atom_site_aniso_U_13
_atom_site_aniso_U_12
Cl1 0.0216(4) 0.1399(13) 0.0561(6) -0.0201(8) 0.0033(4) -0.0144(7)
Cl2 0.0427(5) 0.1098(11) 0.0315(5) -0.0042(6) -0.0059(4) -0.0224(7)
Cl3 0.0321(4) 0.1420(14) 0.0384(5) -0.0127(7) 0.0111(4) -0.0189(6)
Cl4 0.0232(4) 0.1244(13) 0.0494(6) -0.0063(7) -0.0096(4) -0.0060(6)
Cl5 0.0454(6) 0.0919(10) 0.0712(8) 0.0304(7) 0.0100(6) 0.0356(7)
Cl6 0.0557(6) 0.0391(6) 0.0573(6) 0.0008(5) 0.0172(5) 0.0039(5)
O1 0.0349(15) 0.0403(18) 0.0635(19) 0.0059(14) -0.0116(14) -0.0001(14)
N1 0.0215(12) 0.048(2) 0.0296(14) -0.0023(14) -0.0014(11) -0.0004(14)
C1 0.0289(16) 0.063(3) 0.0348(19) -0.002(2) 0.0063(14) -0.0049(19)
C2 0.0205(14) 0.052(3) 0.0391(18) -0.0054(19) -0.0006(13) -0.0056(17)
C3 0.0262(15) 0.051(3) 0.0305(16) -0.0042(18) -0.0039(13) -0.0084(17)
C4 0.0241(15) 0.056(3) 0.0310(17) -0.0037(17) 0.0038(13) -0.0047(17)
C5 0.0193(14) 0.047(2) 0.0238(16) -0.0011(16) -0.0035(13) 0.0022(16)
C6 0.0266(16) 0.044(2) 0.0329(19) -0.0010(18) -0.0017(14) 0.0001(18)
C7 0.0282(17) 0.051(3) 0.040(2) -0.0084(18) -0.0008(16) -0.0117(19)
C8 0.0242(17) 0.072(3) 0.0262(18) 0.0011(19) -0.0030(14) -0.004(2)
C9 0.0264(15) 0.064(3) 0.0304(17) 0.0123(19) 0.0068(13) 0.0152(19)
C10 0.0377(18) 0.042(3) 0.0298(17) 0.0017(16) 0.0115(15) -0.0002(17)

loop_
_atom_type_symbol
_atom_type_description
_atom_type_scat_dispersion_real
_atom_type_scat_dispersion_imag
_atom_type_scat_source
C C 0.0033 0.0016 'International Tables Vol C Tables 4.2.6.8 and 6.1.1.4'
H H 0.0000 0.0000 'International Tables Vol C Tables 4.2.6.8 and 6.1.1.4'
N N 0.0061 0.0033 'International Tables Vol C Tables 4.2.6.8 and 6.1.1.4'
O O 0.0106 0.0060 'International Tables Vol C Tables 4.2.6.8 and 6.1.1.4'
Cl Cl 0.1484 0.1585 'International Tables Vol C Tables 4.2.6.8 and 6.1.1.4'

loop_
_geom_angle_atom_site_label_1
_geom_angle_atom_site_label_2
_geom_angle_atom_site_label_3
_geom_angle
C6 O1 H1A 97(4)
C4 N1 C1 108.3(3)
C4 N1 C5 123.7(3)
C1 N1 C5 128.0(3)
C2 C1 N1 108.1(3)
C2 C1 H1 132.7(18)
N1 C1 H1 118.6(18)
C1 C2 C3 108.3(3)
C1 C2 Cl1 127.0(3)
C3 C2 Cl1 124.7(2)
C4 C3 C2 106.7(3)
C4 C3 Cl2 125.9(3)
C2 C3 Cl2 127.4(2)
N1 C4 C3 108.6(3)
N1 C4 Cl3 121.8(2)
C3 C4 Cl3 129.6(3)
C10 C5 C6 121.0(3)
C10 C5 N1 120.3(3)
C6 C5 N1 118.6(3)
O1 C6 C5 123.0(3)
O1 C6 C7 117.4(4)
C5 C6 C7 119.6(4)
C8 C7 C6 118.8(4)
C8 C7 H7 110(2)
C6 C7 H7 131(2)
C7 C8 C9 122.9(3)
C7 C8 Cl4 117.4(3)
C9 C8 Cl4 119.7(3)
C8 C9 C10 118.6(4)
C8 C9 Cl5 121.9(3)
C10 C9 Cl5 119.4(4)
C5 C10 C9 119.1(4)
C5 C10 Cl6 119.7(3)
C9 C10 Cl6 121.1(3)

loop_
_geom_bond_atom_site_label_1
_geom_bond_atom_site_label_2
_geom_bond_distance
Cl1 C2 1.709(3)
Cl2 C3 1.695(3)
Cl3 C4 1.680(3)
Cl4 C8 1.737(4)
Cl5 C9 1.725(4)
Cl6 C10 1.695(4)
O1 C6 1.340(5)
O1 H1A 0.90(6)
N1 C4 1.366(4)
N1 C1 1.372(4)
N1 C5 1.432(4)
C1 C2 1.354(5)
C1 H1 0.95(3)
C2 C3 1.401(5)
C3 C4 1.368(4)
C5 C10 1.370(5)
C5 C6 1.380(6)
C6 C7 1.395(5)
C7 C8 1.349(6)
C7 H7 0.92(4)
C8 C9 1.368(6)
C9 C10 1.405(5)

loop_
_geom_torsion_atom_site_label_1
_geom_torsion_atom_site_label_2
_geom_torsion_atom_site_label_3
_geom_torsion_atom_site_label_4
_geom_torsion
C4 N1 C1 C2 0.6(5)
C5 N1 C1 C2 -176.7(4)
N1 C1 C2 C3 -0.2(5)
N1 C1 C2 Cl1 178.6(3)
C1 C2 C3 C4 -0.3(5)
Cl1 C2 C3 C4 -179.1(3)
C1 C2 C3 Cl2 178.5(4)
Cl1 C2 C3 Cl2 -0.3(6)
C1 N1 C4 C3 -0.8(5)
C5 N1 C4 C3 176.6(4)
C1 N1 C4 Cl3 179.4(3)
C5 N1 C4 Cl3 -3.1(5)
C2 C3 C4 N1 0.7(5)
Cl2 C3 C4 N1 -178.2(3)
C2 C3 C4 Cl3 -179.6(3)
Cl2 C3 C4 Cl3 1.6(7)
C4 N1 C5 C10 89.9(4)
C1 N1 C5 C10 -93.2(5)
C4 N1 C5 C6 -86.7(4)
C1 N1 C5 C6 90.3(5)
C10 C5 C6 O1 -178.9(3)
N1 C5 C6 O1 -2.4(5)
C10 C5 C6 C7 -0.4(5)
N1 C5 C6 C7 176.1(3)
O1 C6 C7 C8 177.9(3)
C5 C6 C7 C8 -0.6(5)
C6 C7 C8 C9 1.9(6)
C6 C7 C8 Cl4 -178.3(3)
C7 C8 C9 C10 -2.1(6)
Cl4 C8 C9 C10 178.1(3)
C7 C8 C9 Cl5 -178.9(3)
Cl4 C8 C9 Cl5 1.3(5)
C6 C5 C10 C9 0.3(5)
N1 C5 C10 C9 -176.2(3)
C6 C5 C10 Cl6 179.4(3)
N1 C5 C10 Cl6 3.0(5)
C8 C9 C10 C5 0.9(5)
Cl5 C9 C10 C5 177.8(3)
C8 C9 C10 Cl6 -178.2(3)
Cl5 C9 C10 Cl6 -1.3(4)

loop_
_cod_related_entry_id
_cod_related_entry_database
_cod_related_entry_code
1 ChemSpider 24627596
